data_2232279
loop_
_publ_author_name
'Liu, Jian-Qiang'
'Huang, Yun-Sheng'

_publ_section_title
;
 <i>catena</i>-Poly[[[aqua(1,10-phenanthroline)manganese(II)]-\m-adamantane-1,3-dicarboxylato]
 monohydrate]
;
_journal_coeditor_code HB6433
_journal_issue 11
_journal_name_full 'Acta Crystallographica Section E'
_journal_page_first m1541
_journal_page_last m1542
_journal_paper_doi 10.1107/S1600536811041900
_journal_volume 67
_journal_year 2011
_chemical_formula_iupac '[Mn (C12 H14 O4) (C12 H8 N2) (H2 O)], H2 O'
_chemical_formula_moiety 'C24 H24 Mn N2 O5, H2 O'
_chemical_formula_sum 'C24 H26 Mn N2 O6'
_chemical_formula_weight 493.41
_chemical_name_systematic
;
<i>catena</i>-Poly[[[aqua(1,10-phenanthroline)manganese(II)]-
\m-adamantane-1,3-dicarboxylato] monohydrate]
;
_space_group_IT_number 14
_symmetry_cell_setting monoclinic
_symmetry_space_group_name_Hall '-P 2ybc'
_symmetry_space_group_name_H-M 'P 1 21/c 1'
_atom_sites_solution_hydrogens geom
_atom_sites_solution_primary direct
_atom_sites_solution_secondary difmap
_audit_creation_method SHELXL-97
_cell_angle_alpha 90.00
_cell_angle_beta 105.283(3)
_cell_angle_gamma 90.00
_cell_formula_units_Z 4
_cell_length_a 13.248(2)
_cell_length_b 18.345(3)
_cell_length_c 9.3908(17)
_cell_measurement_reflns_used 3918
_cell_measurement_temperature 298(2)
_cell_measurement_theta_max 25.19
_cell_measurement_theta_min 1.59
_cell_volume 2201.6(6)
_computing_cell_refinement 'SAINT (Bruker, 2008)'
_computing_data_collection 'SMART (Bruker, 2008)'
_computing_data_reduction 'SAINT (Bruker, 2008)'
_computing_molecular_graphics 'ORTEP-3 (Farrugia, 1997)'
_computing_publication_material 'SHELXL97 (Sheldrick, 2008)'
_computing_structure_refinement 'SHELXL97 (Sheldrick, 2008)'
_computing_structure_solution 'SHELXS97 (Sheldrick, 2008)'
_diffrn_ambient_temperature 298(2)
_diffrn_measured_fraction_theta_full 0.998
_diffrn_measured_fraction_theta_max 0.998
_diffrn_measurement_device_type 'Bruker SMART CCD'
_diffrn_measurement_method '\f and \w'
_diffrn_radiation_monochromator graphite
_diffrn_radiation_source 'fine-focus sealed tube'
_diffrn_radiation_type MoK\a
_diffrn_radiation_wavelength 0.71073
_diffrn_reflns_av_R_equivalents 0.0456
_diffrn_reflns_av_sigmaI/netI 0.0645
_diffrn_reflns_limit_h_max 13
_diffrn_reflns_limit_h_min -15
_diffrn_reflns_limit_k_max 21
_diffrn_reflns_limit_k_min -21
_diffrn_reflns_limit_l_max 11
_diffrn_reflns_limit_l_min -11
_diffrn_reflns_number 10943
_diffrn_reflns_theta_full 25.10
_diffrn_reflns_theta_max 25.10
_diffrn_reflns_theta_min 1.59
_exptl_absorpt_coefficient_mu 0.644
_exptl_absorpt_correction_T_max 0.8984
_exptl_absorpt_correction_T_min 0.8302
_exptl_absorpt_correction_type multi-scan
_exptl_absorpt_process_details '(SADABS; Bruker, 2008)'
_exptl_crystal_colour colorless
_exptl_crystal_density_diffrn 1.489
_exptl_crystal_density_method 'not measured'
_exptl_crystal_description block
_exptl_crystal_F_000 1028
_exptl_crystal_size_max 0.30
_exptl_crystal_size_mid 0.22
_exptl_crystal_size_min 0.17
_refine_diff_density_max 0.276
_refine_diff_density_min -0.258
_refine_ls_extinction_method none
_refine_ls_goodness_of_fit_ref 0.832
_refine_ls_hydrogen_treatment mixed
_refine_ls_matrix_type full
_refine_ls_number_parameters 310
_refine_ls_number_reflns 3918
_refine_ls_number_restraints 6
_refine_ls_restrained_S_all 0.831
_refine_ls_R_factor_all 0.0702
_refine_ls_R_factor_gt 0.0402
_refine_ls_shift/su_max 0.001
_refine_ls_shift/su_mean 0.000
_refine_ls_structure_factor_coef Fsqd
_refine_ls_weighting_details 'calc w=1/[\s^2^(Fo^2^)+(0.0752P)^2^+0.1900P] where P=(Fo^2^+2Fc^2^)/3'
_refine_ls_weighting_scheme calc
_refine_ls_wR_factor_gt 0.1046
_refine_ls_wR_factor_ref 0.1159
_reflns_number_gt 2393
_reflns_number_total 3918
_reflns_threshold_expression I>2\s(I)
_cod_data_source_file hb6433.cif
_cod_data_source_block I
_cod_original_sg_symbol_H-M 'P 21/c'
_cod_database_code 2232279
_cod_database_fobs_code 2232279

loop_
_symmetry_equiv_pos_as_xyz
'x, y, z'
'-x, y+1/2, -z+1/2'
'-x, -y, -z'
'x, -y-1/2, z-1/2'

loop_
_atom_site_type_symbol
_atom_site_label
_atom_site_fract_x
_atom_site_fract_y
_atom_site_fract_z
_atom_site_U_iso_or_equiv
_atom_site_adp_type
_atom_site_calc_flag
_atom_site_refinement_flags
_atom_site_occupancy
_atom_site_symmetry_multiplicity
Mn Mn2 0.19018(3) 0.04500(3) 0.66751(5) 0.03220(17) Uani d . 1 1
O O1 0.30979(16) 0.00888(12) 0.5476(2) 0.0446(6) Uani d . 1 1
O O2 0.14940(15) -0.03061(12) 0.4757(2) 0.0417(6) Uani d . 1 1
O O3 0.24611(15) -0.02364(12) -0.1439(2) 0.0402(5) Uani d . 1 1
O O4 0.09567(17) -0.06327(14) -0.1146(2) 0.0623(8) Uani d . 1 1
O O5 0.04001(16) 0.04967(12) 0.7192(2) 0.0415(5) Uani d D 1 1
N N1 0.28258(17) 0.13908(14) 0.7887(2) 0.0325(6) Uani d . 1 1
N N2 0.13230(18) 0.14711(14) 0.5316(2) 0.0356(6) Uani d . 1 1
C C19 0.2230(2) -0.04651(16) 0.1959(3) 0.0282(6) Uani d . 1 1
H H19A 0.2503 0.0023 0.1916 0.034 Uiso calc R 1 1
H H19B 0.1478 -0.0429 0.1795 0.034 Uiso calc R 1 1
C C5 0.2538(2) 0.20657(16) 0.7326(3) 0.0309(7) Uani d . 1 1
C C9 0.1728(2) 0.21121(16) 0.5955(3) 0.0314(7) Uani d . 1 1
C C14 0.2711(2) -0.07909(16) 0.3488(3) 0.0292(7) Uani d . 1 1
C C7 0.1847(3) 0.34353(18) 0.6131(4) 0.0496(9) Uani d . 1 1
H H7 0.1618 0.3891 0.5744 0.060 Uiso calc R 1 1
C C4 0.2981(2) 0.27062(18) 0.8028(3) 0.0376(8) Uani d . 1 1
C C17 0.2031(2) -0.17043(17) 0.0829(3) 0.0370(7) Uani d . 1 1
H H17A 0.1278 -0.1674 0.0663 0.044 Uiso calc R 1 1
H H17B 0.2177 -0.2013 0.0068 0.044 Uiso calc R 1 1
C C1 0.3574(2) 0.13474(19) 0.9138(3) 0.0395(8) Uani d . 1 1
H H1 0.3787 0.0888 0.9519 0.047 Uiso calc R 1 1
C C10 0.0618(2) 0.28050(19) 0.4005(3) 0.0440(8) Uani d . 1 1
H H10 0.0381 0.3247 0.3554 0.053 Uiso calc R 1 1
C C13 0.2427(2) -0.03075(16) 0.4641(3) 0.0322(7) Uani d . 1 1
C C18 0.2479(2) -0.09385(16) 0.0732(3) 0.0300(7) Uani d . 1 1
C C8 0.1389(2) 0.27964(18) 0.5349(3) 0.0376(8) Uani d . 1 1
C C23 0.3666(2) -0.09953(18) 0.1002(3) 0.0388(8) Uani d . 1 1
H H23A 0.3960 -0.0514 0.0953 0.047 Uiso calc R 1 1
H H23B 0.3831 -0.1296 0.0245 0.047 Uiso calc R 1 1
C C3 0.3762(2) 0.2630(2) 0.9355(3) 0.0460(9) Uani d . 1 1
H H3 0.4080 0.3042 0.9858 0.055 Uiso calc R 1 1
C C20 0.3902(2) -0.08430(19) 0.3729(3) 0.0393(8) Uani d . 1 1
H H20A 0.4221 -0.1045 0.4698 0.047 Uiso calc R 1 1
H H20B 0.4190 -0.0360 0.3682 0.047 Uiso calc R 1 1
C C15 0.2259(2) -0.15618(16) 0.3527(3) 0.0357(7) Uani d . 1 1
H H15A 0.2552 -0.1778 0.4490 0.043 Uiso calc R 1 1
H H15B 0.1506 -0.1532 0.3364 0.043 Uiso calc R 1 1
C C11 0.0218(2) 0.2171(2) 0.3362(4) 0.0475(9) Uani d . 1 1
H H11 -0.0296 0.2173 0.2469 0.057 Uiso calc R 1 1
C C24 0.1921(2) -0.05850(17) -0.0733(3) 0.0354(8) Uani d . 1 1
C C21 0.3698(3) -0.20887(19) 0.2604(4) 0.0527(10) Uani d . 1 1
H H21A 0.4006 -0.2303 0.3565 0.063 Uiso calc R 1 1
H H21B 0.3864 -0.2399 0.1860 0.063 Uiso calc R 1 1
C C2 0.4056(2) 0.19561(19) 0.9908(3) 0.0456(9) Uani d . 1 1
H H2 0.4573 0.1902 1.0789 0.055 Uiso calc R 1 1
C C16 0.2516(3) -0.20380(18) 0.2341(3) 0.0448(9) Uani d . 1 1
H H16 0.2228 -0.2527 0.2382 0.054 Uiso calc R 1 1
C C12 0.0587(2) 0.15148(19) 0.4056(3) 0.0442(8) Uani d . 1 1
H H12 0.0299 0.1083 0.3607 0.053 Uiso calc R 1 1
C C6 0.2598(3) 0.33959(18) 0.7406(4) 0.0468(9) Uani d . 1 1
H H6 0.2873 0.3822 0.7891 0.056 Uiso calc R 1 1
C C22 0.4146(2) -0.1333(2) 0.2532(3) 0.0441(9) Uani d . 1 1
H H22 0.4906 -0.1369 0.2697 0.053 Uiso calc R 1 1
O O6 0.5446(2) 0.0628(2) 0.2049(4) 0.0980(11) Uani d D 1 1
H H5WB 0.053(4) 0.0136(19) 0.775(5) 0.147 Uiso d D 1 1
H H5WA -0.016(2) 0.046(3) 0.654(4) 0.147 Uiso d D 1 1
H H6WB 0.557(4) 0.042(3) 0.287(3) 0.147 Uiso d D 1 1
H H6WA 0.595(3) 0.090(3) 0.200(5) 0.147 Uiso d D 1 1

loop_
_atom_site_aniso_label
_atom_site_aniso_U_11
_atom_site_aniso_U_22
_atom_site_aniso_U_33
_atom_site_aniso_U_12
_atom_site_aniso_U_13
_atom_site_aniso_U_23
Mn2 0.0366(3) 0.0309(3) 0.0281(3) 0.0007(2) 0.00675(19) -0.0015(2)
O1 0.0418(12) 0.0487(15) 0.0423(13) -0.0064(11) 0.0093(10) -0.0153(11)
O2 0.0329(12) 0.0563(16) 0.0357(12) 0.0018(10) 0.0088(9) -0.0116(11)
O3 0.0416(12) 0.0472(15) 0.0331(12) 0.0018(10) 0.0119(10) 0.0123(10)
O4 0.0420(14) 0.085(2) 0.0501(15) -0.0114(13) -0.0041(11) 0.0307(14)
O5 0.0350(12) 0.0440(15) 0.0434(13) 0.0023(11) 0.0068(10) 0.0010(11)
N1 0.0302(13) 0.0357(17) 0.0307(14) 0.0010(11) 0.0067(10) -0.0003(12)
N2 0.0375(14) 0.0339(17) 0.0313(14) -0.0010(12) 0.0019(11) 0.0008(12)
C19 0.0331(15) 0.0214(16) 0.0292(15) 0.0023(13) 0.0069(12) 0.0021(13)
C5 0.0326(16) 0.0294(19) 0.0325(17) -0.0018(13) 0.0116(13) -0.0018(14)
C9 0.0344(16) 0.032(2) 0.0291(16) 0.0009(14) 0.0096(13) -0.0039(14)
C14 0.0332(15) 0.0270(18) 0.0272(16) 0.0025(13) 0.0078(12) -0.0025(13)
C7 0.062(2) 0.028(2) 0.061(2) 0.0025(17) 0.0186(19) 0.0050(17)
C4 0.0433(18) 0.031(2) 0.0387(19) -0.0065(15) 0.0123(15) -0.0047(14)
C17 0.0471(18) 0.0287(18) 0.0351(18) 0.0005(15) 0.0106(14) -0.0053(14)
C1 0.0360(17) 0.043(2) 0.0383(18) -0.0011(15) 0.0069(14) -0.0005(16)
C10 0.0435(19) 0.043(2) 0.046(2) 0.0116(17) 0.0123(16) 0.0132(17)
C13 0.0387(18) 0.031(2) 0.0242(16) 0.0035(14) 0.0032(13) 0.0039(13)
C18 0.0344(16) 0.0311(18) 0.0240(15) 0.0037(13) 0.0070(12) 0.0035(13)
C8 0.0377(17) 0.037(2) 0.0411(19) 0.0030(15) 0.0151(15) 0.0053(15)
C23 0.0404(17) 0.047(2) 0.0321(17) 0.0041(15) 0.0149(14) -0.0034(15)
C3 0.047(2) 0.044(2) 0.047(2) -0.0128(17) 0.0122(16) -0.0095(17)
C20 0.0357(17) 0.050(2) 0.0297(17) 0.0041(15) 0.0043(13) 0.0078(16)
C15 0.0431(18) 0.0290(19) 0.0348(17) 0.0050(14) 0.0099(14) 0.0082(14)
C11 0.0414(19) 0.055(3) 0.042(2) 0.0032(17) 0.0031(16) 0.0049(18)
C24 0.0397(18) 0.037(2) 0.0271(16) -0.0004(14) 0.0053(14) -0.0020(14)
C21 0.068(2) 0.047(2) 0.044(2) 0.0302(19) 0.0156(18) 0.0083(17)
C2 0.0389(18) 0.055(3) 0.0370(19) -0.0057(17) -0.0006(15) -0.0042(17)
C16 0.069(2) 0.024(2) 0.043(2) 0.0035(16) 0.0189(17) 0.0021(15)
C12 0.0486(19) 0.043(2) 0.0352(19) 0.0000(16) 0.0015(15) 0.0011(16)
C6 0.059(2) 0.028(2) 0.055(2) -0.0092(16) 0.0175(18) -0.0052(17)
C22 0.0324(17) 0.064(3) 0.0353(18) 0.0188(16) 0.0079(14) 0.0039(17)
O6 0.071(2) 0.138(4) 0.083(2) 0.017(2) 0.0171(17) 0.043(2)

loop_
_atom_type_symbol
_atom_type_description
_atom_type_scat_dispersion_real
_atom_type_scat_dispersion_imag
_atom_type_scat_source
C C 0.0033 0.0016 'International Tables Vol C Tables 4.2.6.8 and 6.1.1.4'
Mn Mn 0.3368 0.7283 'International Tables Vol C Tables 4.2.6.8 and 6.1.1.4'
N N 0.0061 0.0033 'International Tables Vol C Tables 4.2.6.8 and 6.1.1.4'
O O 0.0106 0.0060 'International Tables Vol C Tables 4.2.6.8 and 6.1.1.4'
H H 0.0000 0.0000 'International Tables Vol C Tables 4.2.6.8 and 6.1.1.4'

loop_
_geom_angle_atom_site_label_1
_geom_angle_atom_site_label_2
_geom_angle_atom_site_label_3
_geom_angle_site_symmetry_1
_geom_angle_site_symmetry_3
_geom_angle
_geom_angle_publ_flag
O3 Mn2 O5 1_556 . 88.62(8) ?
O3 Mn2 O2 1_556 . 105.10(9) ?
O5 Mn2 O2 . . 99.46(8) ?
O3 Mn2 N1 1_556 . 90.53(9) ?
O5 Mn2 N1 . . 105.42(8) ?
O2 Mn2 N1 . . 150.90(8) ?
O3 Mn2 O1 1_556 . 95.98(8) ?
O5 Mn2 O1 . . 157.34(8) ?
O2 Mn2 O1 . . 57.92(7) y
N1 Mn2 O1 . . 96.73(8) ?
O3 Mn2 N2 1_556 . 159.65(9) ?
O5 Mn2 N2 . . 84.25(8) ?
O2 Mn2 N2 . . 94.88(8) ?
N1 Mn2 N2 . . 73.16(9) ?
O1 Mn2 N2 . . 97.92(9) ?
C13 O1 Mn2 . . 90.40(18) ?
C13 O2 Mn2 . . 92.09(17) ?
C24 O3 Mn2 . 1_554 127.51(19) ?
Mn2 O5 H5WB . . 94(4) ?
Mn2 O5 H5WA . . 122(4) ?
H5WB O5 H5WA . . 113(3) ?
C1 N1 C5 . . 117.8(3) ?
C1 N1 Mn2 . . 125.7(2) ?
C5 N1 Mn2 . . 116.35(18) ?
C12 N2 C9 . . 116.9(3) ?
C12 N2 Mn2 . . 127.6(2) ?
C9 N2 Mn2 . . 115.25(18) ?
C14 C19 C18 . . 111.2(2) ?
C14 C19 H19A . . 109.4 ?
C18 C19 H19A . . 109.4 ?
C14 C19 H19B . . 109.4 ?
C18 C19 H19B . . 109.4 ?
H19A C19 H19B . . 108.0 ?
N1 C5 C4 . . 122.8(3) ?
N1 C5 C9 . . 117.7(3) ?
C4 C5 C9 . . 119.4(3) ?
N2 C9 C8 . . 123.1(3) ?
N2 C9 C5 . . 117.0(3) ?
C8 C9 C5 . . 119.9(3) ?
C13 C14 C19 . . 108.7(2) ?
C13 C14 C20 . . 111.6(2) ?
C19 C14 C20 . . 108.6(2) ?
C13 C14 C15 . . 110.4(2) ?
C19 C14 C15 . . 108.2(2) ?
C20 C14 C15 . . 109.3(2) ?
C6 C7 C8 . . 121.9(3) ?
C6 C7 H7 . . 119.1 ?
C8 C7 H7 . . 119.1 ?
C5 C4 C3 . . 117.1(3) ?
C5 C4 C6 . . 119.4(3) ?
C3 C4 C6 . . 123.4(3) ?
C16 C17 C18 . . 110.3(2) ?
C16 C17 H17A . . 109.6 ?
C18 C17 H17A . . 109.6 ?
C16 C17 H17B . . 109.6 ?
C18 C17 H17B . . 109.6 ?
H17A C17 H17B . . 108.1 ?
N1 C1 C2 . . 123.1(3) ?
N1 C1 H1 . . 118.4 ?
C2 C1 H1 . . 118.4 ?
C11 C10 C8 . . 120.0(3) ?
C11 C10 H10 . . 120.0 ?
C8 C10 H10 . . 120.0 ?
O1 C13 O2 . . 119.5(3) ?
O1 C13 C14 . . 121.1(3) ?
O2 C13 C14 . . 119.4(3) ?
C24 C18 C23 . . 114.3(2) ?
C24 C18 C17 . . 109.8(2) ?
C23 C18 C17 . . 108.9(2) ?
C24 C18 C19 . . 106.6(2) ?
C23 C18 C19 . . 109.1(2) ?
C17 C18 C19 . . 107.9(2) ?
C10 C8 C9 . . 117.1(3) ?
C10 C8 C7 . . 124.3(3) ?
C9 C8 C7 . . 118.5(3) ?
C18 C23 C22 . . 109.6(2) ?
C18 C23 H23A . . 109.7 ?
C22 C23 H23A . . 109.7 ?
C18 C23 H23B . . 109.7 ?
C22 C23 H23B . . 109.7 ?
H23A C23 H23B . . 108.2 ?
C2 C3 C4 . . 120.0(3) ?
C2 C3 H3 . . 120.0 ?
C4 C3 H3 . . 120.0 ?
C14 C20 C22 . . 109.5(2) ?
C14 C20 H20A . . 109.8 ?
C22 C20 H20A . . 109.8 ?
C14 C20 H20B . . 109.8 ?
C22 C20 H20B . . 109.8 ?
H20A C20 H20B . . 108.2 ?
C16 C15 C14 . . 110.3(2) ?
C16 C15 H15A . . 109.6 ?
C14 C15 H15A . . 109.6 ?
C16 C15 H15B . . 109.6 ?
C14 C15 H15B . . 109.6 ?
H15A C15 H15B . . 108.1 ?
C10 C11 C12 . . 119.0(3) ?
C10 C11 H11 . . 120.5 ?
C12 C11 H11 . . 120.5 ?
O4 C24 O3 . . 123.4(3) ?
O4 C24 C18 . . 117.9(3) ?
O3 C24 C18 . . 118.6(3) ?
C22 C21 C16 . . 109.6(3) ?
C22 C21 H21A . . 109.8 ?
C16 C21 H21A . . 109.8 ?
C22 C21 H21B . . 109.8 ?
C16 C21 H21B . . 109.8 ?
H21A C21 H21B . . 108.2 ?
C3 C2 C1 . . 119.1(3) ?
C3 C2 H2 . . 120.4 ?
C1 C2 H2 . . 120.4 ?
C21 C16 C15 . . 109.6(3) ?
C21 C16 C17 . . 109.8(3) ?
C15 C16 C17 . . 109.3(3) ?
C21 C16 H16 . . 109.4 ?
C15 C16 H16 . . 109.4 ?
C17 C16 H16 . . 109.4 ?
N2 C12 C11 . . 123.7(3) ?
N2 C12 H12 . . 118.1 ?
C11 C12 H12 . . 118.1 ?
C7 C6 C4 . . 120.8(3) ?
C7 C6 H6 . . 119.6 ?
C4 C6 H6 . . 119.6 ?
C21 C22 C20 . . 110.0(3) ?
C21 C22 C23 . . 109.8(3) ?
C20 C22 C23 . . 109.4(3) ?
C21 C22 H22 . . 109.2 ?
C20 C22 H22 . . 109.2 ?
C23 C22 H22 . . 109.2 ?
H6WB O6 H6WA . . 111(3) ?

loop_
_geom_bond_atom_site_label_1
_geom_bond_atom_site_label_2
_geom_bond_site_symmetry_2
_geom_bond_distance
_geom_bond_publ_flag
Mn2 O3 1_556 2.140(2) y
Mn2 O5 . 2.170(2) y
Mn2 O2 . 2.224(2) y
Mn2 N1 . 2.244(2) y
Mn2 O1 . 2.271(2) y
Mn2 N2 . 2.282(2) y
O1 C13 . 1.251(3) ?
O2 C13 . 1.269(3) ?
O3 C24 . 1.269(4) ?
O3 Mn2 1_554 2.140(2) ?
O4 C24 . 1.236(4) ?
O5 H5WB . 0.833(10) ?
O5 H5WA . 0.835(10) ?
N1 C1 . 1.325(3) ?
N1 C5 . 1.360(4) ?
N2 C12 . 1.323(3) ?
N2 C9 . 1.364(4) ?
C19 C14 . 1.530(4) ?
C19 C18 . 1.547(4) ?
C19 H19A . 0.9700 ?
C19 H19B . 0.9700 ?
C5 C4 . 1.398(4) ?
C5 C9 . 1.445(4) ?
C9 C8 . 1.402(4) ?
C14 C13 . 1.521(4) ?
C14 C20 . 1.536(4) ?
C14 C15 . 1.540(4) ?
C7 C6 . 1.342(4) ?
C7 C8 . 1.431(4) ?
C7 H7 . 0.9300 ?
C4 C3 . 1.402(4) ?
C4 C6 . 1.429(4) ?
C17 C16 . 1.524(4) ?
C17 C18 . 1.537(4) ?
C17 H17A . 0.9700 ?
C17 H17B . 0.9700 ?
C1 C2 . 1.390(4) ?
C1 H1 . 0.9300 ?
C10 C11 . 1.353(5) ?
C10 C8 . 1.398(4) ?
C10 H10 . 0.9300 ?
C18 C24 . 1.524(4) ?
C18 C23 . 1.529(4) ?
C23 C22 . 1.539(4) ?
C23 H23A . 0.9700 ?
C23 H23B . 0.9700 ?
C3 C2 . 1.358(5) ?
C3 H3 . 0.9300 ?
C20 C22 . 1.539(4) ?
C20 H20A . 0.9700 ?
C20 H20B . 0.9700 ?
C15 C16 . 1.523(4) ?
C15 H15A . 0.9700 ?
C15 H15B . 0.9700 ?
C11 C12 . 1.395(4) ?
C11 H11 . 0.9300 ?
C21 C22 . 1.517(5) ?
C21 C16 . 1.522(5) ?
C21 H21A . 0.9700 ?
C21 H21B . 0.9700 ?
C2 H2 . 0.9300 ?
C16 H16 . 0.9800 ?
C12 H12 . 0.9300 ?
C6 H6 . 0.9300 ?
C22 H22 . 0.9800 ?
O6 H6WB . 0.839(10) ?
O6 H6WA . 0.844(10) ?

loop_
_geom_hbond_atom_site_label_D
_geom_hbond_atom_site_label_H
_geom_hbond_atom_site_label_A
_geom_hbond_site_symmetry_A
_geom_hbond_distance_DH
_geom_hbond_distance_HA
_geom_hbond_distance_DA
_geom_hbond_angle_DHA
O5 H5WA O2 3_556 0.835(10) 1.881(13) 2.711(3) 173(5)
O5 H5WB O4 1_556 0.833(10) 1.755(12) 2.582(3) 172(5)
O6 H6WA O3 3_655 0.844(10) 2.60(6) 3.062(4) 116(5)
O6 H6WB O1 3_656 0.839(10) 2.22(4) 2.914(4) 140(5)
